data_9015538
loop_
_publ_author_name
'Averbuch-Pouchot, M. T.'
'Guitel, J. C.'

_publ_section_title
;
 Structure cristalline du tripolyphosphate mixte zinc-sodium nonahydrate:
 Zn2 Na P3 O10 . 9 H2 O
;
_journal_issue 5
_journal_name_full 'Acta Crystallographica, Section B'
_journal_page_first 1427
_journal_page_last 1431
_journal_paper_doi 10.1107/S0567740877006220
_journal_volume 33
_journal_year 1977
_chemical_formula_sum 'Na O19 P3 Zn2'
_space_group_IT_number 2
_symmetry_space_group_name_Hall '-P 1'
_symmetry_space_group_name_H-M 'P -1'
_cell_angle_alpha 101.14
_cell_angle_beta 109.85
_cell_angle_gamma 99.03
_cell_length_a 10.454
_cell_length_b 10.675
_cell_length_c 8.629
_cell_formula_units_Z 2
_cell_volume 862.456
_database_code_amcsd 0015960
_exptl_crystal_density_diffrn 2.121
_cod_duplicate_entry 1008012
_cod_original_formula_sum 'Zn2 Na P3 O19'
_cod_database_code 9015538
_amcsd_formula_title 'H18 Na O19 P3 Zn2'

loop_
_space_group_symop_operation_xyz
x,y,z
-x,-y,-z

loop_
_atom_site_label
_atom_site_fract_x
_atom_site_fract_y
_atom_site_fract_z
Zn1 0.00000 0.00000 0.00000
Zn2 0.50000 0.50000 0.50000
Zn3 0.49603 0.04736 0.76744
Na1 0.02300 0.13160 0.40860
P1 0.28880 0.06370 0.95890
P2 0.28350 0.22380 0.26980
P3 0.55040 0.20620 0.50700
O1 0.13240 0.02560 0.87560
O2 0.35710 0.10810 0.84430
O3 0.65310 0.04070 0.96350
O4 0.33300 0.19540 0.11400
O5 0.13820 0.14630 0.21900
O6 0.31290 0.36830 0.33630
O7 0.38110 0.16250 0.40620
O8 0.60550 0.11900 0.39770
O9 0.57510 0.17730 0.67700
O10 0.60050 0.34910 0.52530
O11 0.90420 0.14680 0.89760
O12 0.44170 0.48420 0.71360
O13 0.21270 0.27250 0.66980
O14 0.92630 0.31480 0.37830
O15 0.87610 0.06020 0.50700
O16 0.68800 0.43410 0.91950
O17 0.66130 0.31120 0.15990
O18 0.07340 0.36340 0.88900
O19 0.90470 0.47910 0.66740

loop_
_cod_related_entry_id
_cod_related_entry_database
_cod_related_entry_code
1 AMCSD 0015960
